data_7103373
loop_
_publ_author_name
'Hudnall, Todd W'
'Gabba\"i, Fran\,cois P'

_publ_section_title
;
 A BODIPY boronium cation for the sensing of fluoride ions.
;
_journal_issue 38
_journal_name_full 'Chemical communications (Cambridge, England)'
_journal_page_first 4596
_journal_page_last 4597
_journal_paper_doi 10.1039/b808740g
_journal_year 2008
_chemical_formula_moiety 'C14H17N2-B{C7H10N2}{F} SO3CF3'
_chemical_formula_sum 'C22 H27 B F4 N4 O3 S'
_chemical_formula_weight 514.35
_chemical_name_common 'BODIPY-DMAP-F OTf'
_chemical_name_systematic
;
?
;
_space_group_IT_number 14
_symmetry_cell_setting monoclinic
_symmetry_space_group_name_Hall '-P 2yn'
_symmetry_space_group_name_H-M 'P 1 21/n 1'
_atom_sites_solution_hydrogens geom
_atom_sites_solution_primary direct
_atom_sites_solution_secondary difmap
_audit_creation_method SHELXL-97
_cell_angle_alpha 90.00
_cell_angle_beta 101.252(4)
_cell_angle_gamma 90.00
_cell_formula_units_Z 4
_cell_length_a 11.166(2)
_cell_length_b 17.342(3)
_cell_length_c 12.365(2)
_cell_measurement_temperature 110(2)
_cell_volume 2348.4(8)
_computing_cell_refinement SAINT-97
_computing_data_collection SMART-97
_computing_data_reduction SAINT-97
_computing_structure_refinement 'SHELXL-97 (Sheldrick, 1997)'
_computing_structure_solution 'SHELXS-97 (Sheldrick, 1990)'
_diffrn_ambient_temperature 110(2)
_diffrn_measured_fraction_theta_full 1.000
_diffrn_measured_fraction_theta_max 1.000
_diffrn_measurement_device_type 'CCD area detector'
_diffrn_measurement_method 'phi and omega scans'
_diffrn_radiation_monochromator graphite
_diffrn_radiation_source 'fine-focus sealed tube'
_diffrn_radiation_type MoK\a
_diffrn_radiation_wavelength 0.71073
_diffrn_reflns_av_R_equivalents 0.0317
_diffrn_reflns_av_sigmaI/netI 0.0395
_diffrn_reflns_limit_h_max 10
_diffrn_reflns_limit_h_min -12
_diffrn_reflns_limit_k_max 19
_diffrn_reflns_limit_k_min -18
_diffrn_reflns_limit_l_max 14
_diffrn_reflns_limit_l_min -10
_diffrn_reflns_number 10736
_diffrn_reflns_theta_full 24.00
_diffrn_reflns_theta_max 24.00
_diffrn_reflns_theta_min 2.05
_exptl_absorpt_coefficient_mu 0.203
_exptl_absorpt_correction_type none
_exptl_absorpt_process_details none
_exptl_crystal_colour orange
_exptl_crystal_density_diffrn 1.455
_exptl_crystal_density_method 'not measured'
_exptl_crystal_description block
_exptl_crystal_F_000 1072
_exptl_crystal_size_max .130
_exptl_crystal_size_mid .100
_exptl_crystal_size_min .070
_refine_diff_density_max 0.521
_refine_diff_density_min -0.478
_refine_diff_density_rms 0.078
_refine_ls_extinction_method none
_refine_ls_goodness_of_fit_ref 1.008
_refine_ls_hydrogen_treatment constr
_refine_ls_matrix_type full
_refine_ls_number_parameters 316
_refine_ls_number_reflns 3684
_refine_ls_number_restraints 0
_refine_ls_restrained_S_all 1.008
_refine_ls_R_factor_all 0.0847
_refine_ls_R_factor_gt 0.0636
_refine_ls_shift/su_max 0.000
_refine_ls_shift/su_mean 0.000
_refine_ls_structure_factor_coef Fsqd
_refine_ls_weighting_details 'calc w=1/[\s^2^(Fo^2^)+(0.0010P)^2^+9.2000P] where P=(Fo^2^+2Fc^2^)/3'
_refine_ls_weighting_scheme calc
_refine_ls_wR_factor_gt 0.1238
_refine_ls_wR_factor_ref 0.1319
_reflns_number_gt 2630
_reflns_number_total 3684
_reflns_threshold_expression >2sigma(I)
_cod_data_source_file b808740g.txt
_cod_data_source_block th
_cod_original_sg_symbol_H-M P2(1)/n
_cod_database_code 7103373

loop_
_symmetry_equiv_pos_as_xyz
'x, y, z'
'-x+1/2, y+1/2, -z+1/2'
'-x, -y, -z'
'x-1/2, -y-1/2, z-1/2'

loop_
_atom_site_label
_atom_site_type_symbol
_atom_site_fract_x
_atom_site_fract_y
_atom_site_fract_z
_atom_site_U_iso_or_equiv
_atom_site_adp_type
_atom_site_occupancy
_atom_site_symmetry_multiplicity
_atom_site_calc_flag
_atom_site_refinement_flags
_atom_site_disorder_assembly
_atom_site_disorder_group
S1 S 0.73853(9) 0.13460(6) 0.66271(8) 0.0330(3) Uani 1 1 d . . .
F1 F 0.2247(2) 0.32769(13) 0.78476(18) 0.0382(6) Uani 1 1 d . . .
O1 O 0.8435(2) 0.11637(17) 0.6169(2) 0.0409(7) Uani 1 1 d . . .
N3 N 0.3949(3) 0.24537(19) 0.8514(3) 0.0305(8) Uani 1 1 d . . .
O2 O 0.6929(3) 0.21194(16) 0.6428(2) 0.0426(8) Uani 1 1 d . . .
N4 N 0.5536(3) 0.0892(2) 1.0934(3) 0.0342(8) Uani 1 1 d . . .
N2 N 0.4094(3) 0.35792(19) 0.7201(3) 0.0307(8) Uani 1 1 d . . .
F2 F 0.5995(3) 0.09681(17) 0.4747(2) 0.0570(8) Uani 1 1 d . . .
C17 C 0.5059(4) 0.1420(2) 1.0175(3) 0.0296(9) Uani 1 1 d . . .
N1 N 0.2874(3) 0.24391(19) 0.6499(3) 0.0314(8) Uani 1 1 d . . .
O3 O 0.7441(3) 0.10651(18) 0.7728(2) 0.0439(8) Uani 1 1 d . . .
F3 F 0.6462(3) 0.00203(15) 0.5870(3) 0.0659(9) Uani 1 1 d . . .
C5 C 0.4298(3) 0.2992(2) 0.5465(3) 0.0292(9) Uani 1 1 d . . .
F4 F 0.5135(2) 0.08522(17) 0.6144(2) 0.0587(8) Uani 1 1 d . . .
C15 C 0.3561(4) 0.2396(2) 0.9489(3) 0.0317(9) Uani 1 1 d . . .
H15A H 0.2916 0.2706 0.9600 0.038 Uiso 1 1 calc R . .
C6 C 0.4659(3) 0.3553(2) 0.6282(3) 0.0297(9) Uani 1 1 d . . .
C7 C 0.5438(4) 0.4203(2) 0.6344(3) 0.0326(10) Uani 1 1 d . . .
C4 C 0.3383(3) 0.2466(2) 0.5542(3) 0.0296(9) Uani 1 1 d . . .
C18 C 0.5501(4) 0.1526(2) 0.9185(3) 0.0309(9) Uani 1 1 d . . .
H18A H 0.6182 0.1253 0.9070 0.037 Uiso 1 1 calc R . .
C21 C 0.6576(4) 0.0421(3) 1.0789(3) 0.0409(11) Uani 1 1 d . . .
H21A H 0.6819 0.0561 1.0112 0.061 Uiso 1 1 calc R . .
H21B H 0.6349 -0.0113 1.0763 0.061 Uiso 1 1 calc R . .
H21C H 0.7243 0.0506 1.1395 0.061 Uiso 1 1 calc R . .
C16 C 0.4074(4) 0.1906(2) 1.0307(3) 0.0321(9) Uani 1 1 d . . .
H16A H 0.3778 0.1889 1.0959 0.039 Uiso 1 1 calc R . .
C3 C 0.2775(4) 0.1892(2) 0.4801(3) 0.0321(9) Uani 1 1 d . . .
C8 C 0.5311(4) 0.4610(2) 0.7284(3) 0.0371(10) Uani 1 1 d . . .
H8A H 0.5715 0.5065 0.7531 0.044 Uiso 1 1 calc R . .
C1 C 0.2029(4) 0.1865(2) 0.6370(3) 0.0364(10) Uani 1 1 d . . .
C2 C 0.1951(4) 0.1539(2) 0.5332(3) 0.0376(10) Uani 1 1 d . . .
H2B H 0.1423 0.1144 0.5041 0.045 Uiso 1 1 calc R . .
C19 C 0.4934(4) 0.2025(2) 0.8405(3) 0.0321(9) Uani 1 1 d . . .
H19A H 0.5237 0.2076 0.7760 0.038 Uiso 1 1 calc R . .
C22 C 0.6181(4) 0.0766(3) 0.5804(4) 0.0408(11) Uani 1 1 d . . .
C9 C 0.4486(4) 0.4226(2) 0.7793(3) 0.0333(10) Uani 1 1 d . . .
C13 C 0.2926(4) 0.1705(3) 0.3653(3) 0.0409(11) Uani 1 1 d . . .
H13A H 0.2384 0.1292 0.3365 0.061 Uiso 1 1 calc R . .
H13B H 0.3754 0.1551 0.3663 0.061 Uiso 1 1 calc R . .
H13C H 0.2736 0.2152 0.3193 0.061 Uiso 1 1 calc R . .
C20 C 0.5024(4) 0.0764(3) 1.1923(3) 0.0427(11) Uani 1 1 d . . .
H20A H 0.4345 0.1106 1.1915 0.064 Uiso 1 1 calc R . .
H20B H 0.5638 0.0864 1.2567 0.064 Uiso 1 1 calc R . .
H20C H 0.4752 0.0240 1.1936 0.064 Uiso 1 1 calc R . .
C12 C 0.4911(4) 0.2982(3) 0.4483(3) 0.0384(10) Uani 1 1 d . . .
H12A H 0.4577 0.2572 0.3995 0.058 Uiso 1 1 calc R . .
H12B H 0.5772 0.2902 0.4727 0.058 Uiso 1 1 calc R . .
H12C H 0.4775 0.3466 0.4101 0.058 Uiso 1 1 calc R . .
C10 C 0.4041(4) 0.4465(3) 0.8800(3) 0.0424(11) Uani 1 1 d . . .
H10A H 0.3477 0.4087 0.8970 0.064 Uiso 1 1 calc R . .
H10B H 0.3637 0.4955 0.8674 0.064 Uiso 1 1 calc R . .
H10C H 0.4720 0.4507 0.9407 0.064 Uiso 1 1 calc R . .
C11 C 0.6289(4) 0.4445(3) 0.5608(4) 0.0430(11) Uani 1 1 d . . .
H11A H 0.6690 0.4915 0.5880 0.065 Uiso 1 1 calc R . .
H11B H 0.5833 0.4524 0.4874 0.065 Uiso 1 1 calc R . .
H11C H 0.6888 0.4049 0.5599 0.065 Uiso 1 1 calc R . .
B1 B 0.3252(4) 0.2959(3) 0.7510(4) 0.0311(11) Uani 1 1 d . . .
C14 C 0.1334(4) 0.1655(3) 0.7235(4) 0.0470(12) Uani 1 1 d . . .
H14A H 0.1582 0.1982 0.7866 0.071 Uiso 1 1 calc R . .
H14B H 0.1495 0.1127 0.7446 0.071 Uiso 1 1 calc R . .
H14C H 0.0477 0.1721 0.6953 0.071 Uiso 1 1 calc R . .

loop_
_atom_site_aniso_label
_atom_site_aniso_U_11
_atom_site_aniso_U_22
_atom_site_aniso_U_33
_atom_site_aniso_U_23
_atom_site_aniso_U_13
_atom_site_aniso_U_12
S1 0.0317(6) 0.0368(6) 0.0308(5) -0.0014(5) 0.0064(4) 0.0004(5)
F1 0.0345(13) 0.0457(15) 0.0364(13) -0.0012(11) 0.0122(10) 0.0064(11)
O1 0.0338(16) 0.0522(19) 0.0398(17) 0.0013(14) 0.0149(13) 0.0045(14)
N3 0.0313(19) 0.0346(19) 0.0275(18) -0.0007(15) 0.0101(14) -0.0010(15)
O2 0.0460(18) 0.0325(17) 0.0473(18) -0.0040(14) 0.0043(14) 0.0003(14)
N4 0.0312(19) 0.043(2) 0.0294(18) 0.0023(16) 0.0085(15) 0.0003(16)
N2 0.0320(19) 0.033(2) 0.0272(18) 0.0008(15) 0.0057(14) 0.0008(15)
F2 0.0591(18) 0.071(2) 0.0359(15) -0.0071(14) -0.0028(13) -0.0043(15)
C17 0.031(2) 0.030(2) 0.028(2) -0.0034(18) 0.0047(17) -0.0063(18)
N1 0.0301(18) 0.035(2) 0.0296(18) 0.0014(15) 0.0067(15) -0.0025(16)
O3 0.0411(17) 0.059(2) 0.0318(17) 0.0015(15) 0.0065(13) 0.0048(15)
F3 0.070(2) 0.0337(16) 0.087(2) -0.0082(14) -0.0036(17) -0.0028(14)
C5 0.030(2) 0.030(2) 0.027(2) 0.0044(17) 0.0039(17) 0.0058(18)
F4 0.0361(15) 0.071(2) 0.0690(19) 0.0020(15) 0.0096(13) -0.0108(14)
C15 0.034(2) 0.034(2) 0.029(2) -0.0054(18) 0.0120(18) -0.0006(19)
C6 0.026(2) 0.035(2) 0.029(2) 0.0044(18) 0.0055(17) 0.0059(18)
C7 0.030(2) 0.030(2) 0.037(2) 0.0062(19) 0.0026(18) 0.0020(18)
C4 0.027(2) 0.036(2) 0.027(2) 0.0021(18) 0.0067(17) 0.0024(18)
C18 0.027(2) 0.036(2) 0.031(2) -0.0021(18) 0.0093(17) 0.0007(18)
C21 0.042(3) 0.042(3) 0.038(2) 0.002(2) 0.004(2) 0.004(2)
C16 0.032(2) 0.037(2) 0.029(2) -0.0005(19) 0.0104(18) -0.0039(19)
C3 0.034(2) 0.031(2) 0.030(2) -0.0007(18) 0.0031(18) 0.0024(19)
C8 0.038(2) 0.030(2) 0.040(3) -0.0026(19) -0.001(2) -0.001(2)
C1 0.033(2) 0.040(3) 0.036(2) 0.003(2) 0.0061(19) -0.004(2)
C2 0.037(3) 0.036(2) 0.038(2) -0.003(2) 0.004(2) -0.006(2)
C19 0.030(2) 0.035(2) 0.033(2) -0.0050(19) 0.0115(18) -0.0032(19)
C22 0.040(3) 0.039(3) 0.042(3) 0.001(2) 0.002(2) 0.003(2)
C9 0.034(2) 0.032(2) 0.032(2) 0.0018(19) 0.0003(18) 0.0012(19)
C13 0.049(3) 0.043(3) 0.031(2) -0.003(2) 0.007(2) -0.002(2)
C20 0.042(3) 0.052(3) 0.034(2) 0.004(2) 0.007(2) -0.002(2)
C12 0.039(3) 0.042(3) 0.036(2) 0.002(2) 0.012(2) -0.003(2)
C10 0.051(3) 0.042(3) 0.032(2) -0.009(2) 0.005(2) 0.000(2)
C11 0.033(2) 0.044(3) 0.053(3) 0.007(2) 0.011(2) 0.001(2)
B1 0.027(2) 0.035(3) 0.031(3) 0.001(2) 0.005(2) 0.001(2)
C14 0.041(3) 0.058(3) 0.045(3) -0.002(2) 0.014(2) -0.013(2)

loop_
_atom_type_symbol
_atom_type_description
_atom_type_scat_dispersion_real
_atom_type_scat_dispersion_imag
_atom_type_scat_source
C C 0.0033 0.0016 'International Tables Vol C Tables 4.2.6.8 and 6.1.1.4'
H H 0.0000 0.0000 'International Tables Vol C Tables 4.2.6.8 and 6.1.1.4'
B B 0.0013 0.0007 'International Tables Vol C Tables 4.2.6.8 and 6.1.1.4'
N N 0.0061 0.0033 'International Tables Vol C Tables 4.2.6.8 and 6.1.1.4'
O O 0.0106 0.0060 'International Tables Vol C Tables 4.2.6.8 and 6.1.1.4'
F F 0.0171 0.0103 'International Tables Vol C Tables 4.2.6.8 and 6.1.1.4'
S S 0.1246 0.1234 'International Tables Vol C Tables 4.2.6.8 and 6.1.1.4'

loop_
_geom_angle_atom_site_label_1
_geom_angle_atom_site_label_2
_geom_angle_atom_site_label_3
_geom_angle
_geom_angle_site_symmetry_1
_geom_angle_site_symmetry_3
_geom_angle_publ_flag
O1 S1 O3 114.40(18) . . ?
O1 S1 O2 115.31(19) . . ?
O3 S1 O2 115.24(18) . . ?
O1 S1 C22 103.2(2) . . ?
O3 S1 C22 103.5(2) . . ?
O2 S1 C22 102.79(19) . . ?
C19 N3 C15 116.8(3) . . ?
C19 N3 B1 120.5(3) . . ?
C15 N3 B1 122.6(3) . . ?
C17 N4 C21 120.7(3) . . ?
C17 N4 C20 121.4(3) . . ?
C21 N4 C20 117.9(3) . . ?
C9 N2 C6 108.3(3) . . ?
C9 N2 B1 126.5(3) . . ?
C6 N2 B1 125.2(3) . . ?
N4 C17 C18 122.3(4) . . ?
N4 C17 C16 122.3(4) . . ?
C18 C17 C16 115.5(4) . . ?
C1 N1 C4 108.0(3) . . ?
C1 N1 B1 127.0(3) . . ?
C4 N1 B1 125.0(3) . . ?
C4 C5 C6 121.3(4) . . ?
C4 C5 C12 120.3(4) . . ?
C6 C5 C12 118.5(4) . . ?
C16 C15 N3 123.0(4) . . ?
C16 C15 H15A 118.5 . . ?
N3 C15 H15A 118.5 . . ?
C5 C6 N2 119.6(4) . . ?
C5 C6 C7 132.6(4) . . ?
N2 C6 C7 107.3(3) . . ?
C8 C7 C6 106.7(4) . . ?
C8 C7 C11 123.1(4) . . ?
C6 C7 C11 130.2(4) . . ?
C5 C4 N1 120.1(3) . . ?
C5 C4 C3 132.7(4) . . ?
N1 C4 C3 107.2(3) . . ?
C19 C18 C17 120.2(4) . . ?
C19 C18 H18A 119.9 . . ?
C17 C18 H18A 119.9 . . ?
N4 C21 H21A 109.5 . . ?
N4 C21 H21B 109.5 . . ?
H21A C21 H21B 109.5 . . ?
N4 C21 H21C 109.5 . . ?
H21A C21 H21C 109.5 . . ?
H21B C21 H21C 109.5 . . ?
C15 C16 C17 120.6(4) . . ?
C15 C16 H16A 119.7 . . ?
C17 C16 H16A 119.7 . . ?
C2 C3 C4 106.4(3) . . ?
C2 C3 C13 124.5(4) . . ?
C4 C3 C13 129.1(4) . . ?
C9 C8 C7 108.7(4) . . ?
C9 C8 H8A 125.6 . . ?
C7 C8 H8A 125.6 . . ?
N1 C1 C2 108.8(4) . . ?
N1 C1 C14 122.9(4) . . ?
C2 C1 C14 128.3(4) . . ?
C3 C2 C1 109.5(4) . . ?
C3 C2 H2B 125.3 . . ?
C1 C2 H2B 125.3 . . ?
N3 C19 C18 123.7(4) . . ?
N3 C19 H19A 118.2 . . ?
C18 C19 H19A 118.2 . . ?
F4 C22 F3 107.6(4) . . ?
F4 C22 F2 107.7(4) . . ?
F3 C22 F2 107.8(4) . . ?
F4 C22 S1 111.1(3) . . ?
F3 C22 S1 111.3(3) . . ?
F2 C22 S1 111.1(3) . . ?
N2 C9 C8 109.0(4) . . ?
N2 C9 C10 123.6(4) . . ?
C8 C9 C10 127.4(4) . . ?
C3 C13 H13A 109.5 . . ?
C3 C13 H13B 109.5 . . ?
H13A C13 H13B 109.5 . . ?
C3 C13 H13C 109.5 . . ?
H13A C13 H13C 109.5 . . ?
H13B C13 H13C 109.5 . . ?
N4 C20 H20A 109.5 . . ?
N4 C20 H20B 109.5 . . ?
H20A C20 H20B 109.5 . . ?
N4 C20 H20C 109.5 . . ?
H20A C20 H20C 109.5 . . ?
H20B C20 H20C 109.5 . . ?
C5 C12 H12A 109.5 . . ?
C5 C12 H12B 109.5 . . ?
H12A C12 H12B 109.5 . . ?
C5 C12 H12C 109.5 . . ?
H12A C12 H12C 109.5 . . ?
H12B C12 H12C 109.5 . . ?
C9 C10 H10A 109.5 . . ?
C9 C10 H10B 109.5 . . ?
H10A C10 H10B 109.5 . . ?
C9 C10 H10C 109.5 . . ?
H10A C10 H10C 109.5 . . ?
H10B C10 H10C 109.5 . . ?
C7 C11 H11A 109.5 . . ?
C7 C11 H11B 109.5 . . ?
H11A C11 H11B 109.5 . . ?
C7 C11 H11C 109.5 . . ?
H11A C11 H11C 109.5 . . ?
H11B C11 H11C 109.5 . . ?
F1 B1 N2 111.7(4) . . ?
F1 B1 N1 111.7(3) . . ?
N2 B1 N1 107.2(3) . . ?
F1 B1 N3 106.6(3) . . ?
N2 B1 N3 110.6(3) . . ?
N1 B1 N3 109.1(3) . . ?
C1 C14 H14A 109.5 . . ?
C1 C14 H14B 109.5 . . ?
H14A C14 H14B 109.5 . . ?
C1 C14 H14C 109.5 . . ?
H14A C14 H14C 109.5 . . ?
H14B C14 H14C 109.5 . . ?

loop_
_geom_bond_atom_site_label_1
_geom_bond_atom_site_label_2
_geom_bond_distance
_geom_bond_site_symmetry_2
_geom_bond_publ_flag
S1 O1 1.433(3) . ?
S1 O3 1.436(3) . ?
S1 O2 1.439(3) . ?
S1 C22 1.822(5) . ?
F1 B1 1.385(5) . ?
N3 C19 1.355(5) . ?
N3 C15 1.362(5) . ?
N3 B1 1.593(5) . ?
N4 C17 1.344(5) . ?
N4 C21 1.460(5) . ?
N4 C20 1.465(5) . ?
N2 C9 1.363(5) . ?
N2 C6 1.405(5) . ?
N2 B1 1.525(6) . ?
F2 C22 1.331(5) . ?
C17 C18 1.418(5) . ?
C17 C16 1.420(6) . ?
N1 C1 1.359(5) . ?
N1 C4 1.411(5) . ?
N1 B1 1.533(6) . ?
F3 C22 1.329(5) . ?
C5 C4 1.387(5) . ?
C5 C6 1.403(5) . ?
C5 C12 1.507(5) . ?
F4 C22 1.325(5) . ?
C15 C16 1.359(5) . ?
C15 H15A 0.9300 . ?
C6 C7 1.418(6) . ?
C7 C8 1.391(6) . ?
C7 C11 1.497(6) . ?
C4 C3 1.430(5) . ?
C18 C19 1.357(5) . ?
C18 H18A 0.9300 . ?
C21 H21A 0.9600 . ?
C21 H21B 0.9600 . ?
C21 H21C 0.9600 . ?
C16 H16A 0.9300 . ?
C3 C2 1.374(6) . ?
C3 C13 1.498(5) . ?
C8 C9 1.384(6) . ?
C8 H8A 0.9300 . ?
C1 C2 1.390(6) . ?
C1 C14 1.484(6) . ?
C2 H2B 0.9300 . ?
C19 H19A 0.9300 . ?
C9 C10 1.487(6) . ?
C13 H13A 0.9600 . ?
C13 H13B 0.9600 . ?
C13 H13C 0.9600 . ?
C20 H20A 0.9600 . ?
C20 H20B 0.9600 . ?
C20 H20C 0.9600 . ?
C12 H12A 0.9600 . ?
C12 H12B 0.9600 . ?
C12 H12C 0.9600 . ?
C10 H10A 0.9600 . ?
C10 H10B 0.9600 . ?
C10 H10C 0.9600 . ?
C11 H11A 0.9600 . ?
C11 H11B 0.9600 . ?
C11 H11C 0.9600 . ?
C14 H14A 0.9600 . ?
C14 H14B 0.9600 . ?
C14 H14C 0.9600 . ?
